data_2228740
loop_
_publ_author_name
'Liu, Xu-Feng'
'Liu, Xing-Hai'

_publ_section_title
;
 5-(4-Pyridyl)-1,3,4-thiadiazole-2(3<i>H</i>)-thione
;
_journal_coeditor_code HB5770
_journal_issue 1
_journal_name_full 'Acta Crystallographica Section E'
_journal_page_first o202
_journal_paper_doi 10.1107/S1600536810052116
_journal_volume 67
_journal_year 2011
_chemical_formula_iupac 'C7 H5 N3 S2'
_chemical_formula_moiety 'C7 H5 N3 S2'
_chemical_formula_sum 'C7 H5 N3 S2'
_chemical_formula_weight 195.26
_chemical_name_systematic
;
5-(4-Pyridyl)-1,3,4-thiadiazole-2(3<i>H</i>)-thione
;
_space_group_IT_number 14
_symmetry_cell_setting monoclinic
_symmetry_space_group_name_Hall '-P 2ybc'
_symmetry_space_group_name_H-M 'P 1 21/c 1'
_atom_sites_solution_hydrogens geom
_atom_sites_solution_primary direct
_atom_sites_solution_secondary difmap
_cell_angle_alpha 90.00
_cell_angle_beta 103.680(4)
_cell_angle_gamma 90.00
_cell_formula_units_Z 4
_cell_length_a 7.837(3)
_cell_length_b 15.971(5)
_cell_length_c 6.694(2)
_cell_measurement_reflns_used 2887
_cell_measurement_temperature 113(2)
_cell_measurement_theta_max 27.9
_cell_measurement_theta_min 2.6
_cell_volume 814.1(5)
_computing_cell_refinement 'CrystalClear (Rigaku/MSC, 2005)'
_computing_data_collection 'CrystalClear (Rigaku/MSC, 2005)'
_computing_data_reduction 'CrystalClear (Rigaku/MSC, 2005)'
_computing_molecular_graphics 'SHELXTL (Sheldrick, 2008)'
_computing_publication_material 'SHELXL97 (Sheldrick, 2008)'
_computing_structure_refinement 'SHELXL97 (Sheldrick, 2008)'
_computing_structure_solution 'SHELXS97 (Sheldrick, 2008)'
_diffrn_ambient_temperature 113(2)
_diffrn_detector_area_resol_mean 14.63
_diffrn_measured_fraction_theta_full 0.997
_diffrn_measured_fraction_theta_max 0.997
_diffrn_measurement_device_type 'Rigaku Saturn CCD'
_diffrn_measurement_method '\w and \f'
_diffrn_radiation_monochromator graphite
_diffrn_radiation_source 'fine-focus sealed tube'
_diffrn_radiation_type MoK\a
_diffrn_radiation_wavelength 0.71073
_diffrn_reflns_av_R_equivalents 0.0333
_diffrn_reflns_av_sigmaI/netI 0.0312
_diffrn_reflns_limit_h_max 10
_diffrn_reflns_limit_h_min -10
_diffrn_reflns_limit_k_max 21
_diffrn_reflns_limit_k_min -20
_diffrn_reflns_limit_l_max 8
_diffrn_reflns_limit_l_min -8
_diffrn_reflns_number 8141
_diffrn_reflns_theta_full 27.84
_diffrn_reflns_theta_max 27.84
_diffrn_reflns_theta_min 2.55
_diffrn_standards_decay_% 0
_diffrn_standards_interval_count 0
_diffrn_standards_interval_time 0
_diffrn_standards_number 0
_exptl_absorpt_coefficient_mu 0.593
_exptl_absorpt_correction_T_max 0.9541
_exptl_absorpt_correction_T_min 0.8906
_exptl_absorpt_correction_type multi-scan
_exptl_absorpt_process_details '(CrystalClear; Rigaku/MSC, 2005)'
_exptl_crystal_colour colorless
_exptl_crystal_density_diffrn 1.593
_exptl_crystal_density_method 'not measured'
_exptl_crystal_description prism
_exptl_crystal_F_000 400
_exptl_crystal_size_max 0.20
_exptl_crystal_size_mid 0.20
_exptl_crystal_size_min 0.08
_refine_diff_density_max 0.443
_refine_diff_density_min -0.212
_refine_ls_extinction_method none
_refine_ls_goodness_of_fit_ref 1.058
_refine_ls_hydrogen_treatment mixed
_refine_ls_matrix_type full
_refine_ls_number_parameters 113
_refine_ls_number_reflns 1928
_refine_ls_number_restraints 1
_refine_ls_restrained_S_all 1.057
_refine_ls_R_factor_all 0.0333
_refine_ls_R_factor_gt 0.0276
_refine_ls_shift/su_max 0.000
_refine_ls_shift/su_mean 0.000
_refine_ls_structure_factor_coef Fsqd
_refine_ls_weighting_details 'calc w=1/[\s^2^(Fo^2^)+(0.0461P)^2^] where P=(Fo^2^+2Fc^2^)/3'
_refine_ls_weighting_scheme calc
_refine_ls_wR_factor_gt 0.0729
_refine_ls_wR_factor_ref 0.0755
_reflns_number_gt 1642
_reflns_number_total 1928
_reflns_threshold_expression I>2\s(I)
_cod_data_source_file hb5770.cif
_cod_data_source_block I
_cod_original_sg_symbol_H-M 'P 21/c'
_cod_database_code 2228740
_cod_database_fobs_code 2228740

loop_
_symmetry_equiv_pos_as_xyz
'x, y, z'
'-x, y+1/2, -z+1/2'
'-x, -y, -z'
'x, -y-1/2, z-1/2'

loop_
_atom_site_type_symbol
_atom_site_label
_atom_site_fract_x
_atom_site_fract_y
_atom_site_fract_z
_atom_site_U_iso_or_equiv
_atom_site_adp_type
_atom_site_calc_flag
_atom_site_refinement_flags
_atom_site_occupancy
_atom_site_disorder_assembly
_atom_site_disorder_group
S S1 0.40446(4) 0.02171(2) 0.20702(6) 0.01704(11) Uani d . 1 . .
S S2 0.60139(5) -0.14291(2) 0.26909(6) 0.02389(13) Uani d . 1 . .
N N1 0.27180(16) -0.11033(7) 0.30185(19) 0.0159(3) Uani d D 1 . .
N N2 0.13949(15) -0.05360(7) 0.28751(18) 0.0151(2) Uani d . 1 . .
N N3 -0.14570(15) 0.23252(7) 0.15350(18) 0.0154(3) Uani d . 1 . .
C C1 0.42543(17) -0.08492(8) 0.2646(2) 0.0159(3) Uani d . 1 . .
C C2 0.19024(17) 0.01952(8) 0.2396(2) 0.0138(3) Uani d . 1 . .
C C3 0.07477(17) 0.09310(8) 0.2109(2) 0.0138(3) Uani d . 1 . .
C C4 0.13479(18) 0.17060(8) 0.1615(2) 0.0160(3) Uani d . 1 . .
H H4 0.2515 0.1772 0.1463 0.019 Uiso calc R 1 . .
C C5 0.02020(18) 0.23800(8) 0.1349(2) 0.0159(3) Uani d . 1 . .
H H5 0.0617 0.2909 0.1018 0.019 Uiso calc R 1 . .
C C6 -0.20252(18) 0.15758(8) 0.2012(2) 0.0156(3) Uani d . 1 . .
H H6 -0.3202 0.1529 0.2145 0.019 Uiso calc R 1 . .
C C7 -0.09795(17) 0.08668(9) 0.2320(2) 0.0156(3) Uani d . 1 . .
H H7 -0.1426 0.0348 0.2667 0.019 Uiso calc R 1 . .
H H1 0.244(3) -0.1638(6) 0.325(3) 0.047(6) Uiso d D 1 . .

loop_
_atom_site_aniso_label
_atom_site_aniso_U_11
_atom_site_aniso_U_22
_atom_site_aniso_U_33
_atom_site_aniso_U_12
_atom_site_aniso_U_13
_atom_site_aniso_U_23
S1 0.01417(18) 0.01237(18) 0.0254(2) -0.00003(12) 0.00638(15) 0.00162(13)
S2 0.0190(2) 0.0213(2) 0.0318(3) 0.00798(14) 0.00682(17) 0.00402(15)
N1 0.0171(6) 0.0109(5) 0.0204(7) 0.0014(4) 0.0058(5) 0.0016(5)
N2 0.0171(6) 0.0117(5) 0.0170(6) 0.0013(5) 0.0048(5) 0.0001(4)
N3 0.0164(6) 0.0132(6) 0.0158(6) -0.0001(5) 0.0021(5) -0.0016(4)
C1 0.0169(7) 0.0139(6) 0.0162(7) 0.0003(5) 0.0025(5) -0.0005(5)
C2 0.0142(6) 0.0137(6) 0.0137(7) -0.0005(5) 0.0039(5) -0.0014(5)
C3 0.0160(7) 0.0136(6) 0.0115(7) 0.0002(5) 0.0026(5) -0.0014(5)
C4 0.0146(7) 0.0158(7) 0.0179(7) -0.0014(5) 0.0046(6) -0.0002(5)
C5 0.0183(7) 0.0123(6) 0.0167(7) -0.0022(5) 0.0037(6) 0.0000(5)
C6 0.0142(6) 0.0170(7) 0.0158(7) -0.0015(5) 0.0040(6) -0.0017(5)
C7 0.0177(7) 0.0126(7) 0.0164(7) -0.0025(5) 0.0042(6) -0.0006(5)

loop_
_atom_type_symbol
_atom_type_description
_atom_type_scat_dispersion_real
_atom_type_scat_dispersion_imag
_atom_type_scat_source
C C 0.0033 0.0016 'International Tables Vol C Tables 4.2.6.8 and 6.1.1.4'
H H 0.0000 0.0000 'International Tables Vol C Tables 4.2.6.8 and 6.1.1.4'
N N 0.0061 0.0033 'International Tables Vol C Tables 4.2.6.8 and 6.1.1.4'
S S 0.1246 0.1234 'International Tables Vol C Tables 4.2.6.8 and 6.1.1.4'

loop_
_geom_angle_atom_site_label_1
_geom_angle_atom_site_label_2
_geom_angle_atom_site_label_3
_geom_angle_site_symmetry_1
_geom_angle_site_symmetry_3
_geom_angle
_geom_angle_publ_flag
C2 S1 C1 . . 89.77(6) n
C1 N1 N2 . . 118.98(11) n
C1 N1 H1 . . 125.1(12) ?
N2 N1 H1 . . 115.7(13) ?
C2 N2 N1 . . 110.06(11) n
C5 N3 C6 . . 117.71(11) n
N1 C1 S2 . . 127.20(11) n
N1 C1 S1 . . 107.03(10) n
S2 C1 S1 . . 125.77(8) ?
N2 C2 C3 . . 122.50(12) n
N2 C2 S1 . . 114.16(10) n
C3 C2 S1 . . 123.33(10) n
C4 C3 C7 . . 118.64(12) n
C4 C3 C2 . . 120.71(12) ?
C7 C3 C2 . . 120.65(12) ?
C5 C4 C3 . . 118.43(13) ?
C5 C4 H4 . . 120.8 ?
C3 C4 H4 . . 120.8 ?
N3 C5 C4 . . 123.48(12) n
N3 C5 H5 . . 118.3 ?
C4 C5 H5 . . 118.3 ?
N3 C6 C7 . . 123.17(13) n
N3 C6 H6 . . 118.4 ?
C7 C6 H6 . . 118.4 ?
C6 C7 C3 . . 118.57(12) ?
C6 C7 H7 . . 120.7 ?
C3 C7 H7 . . 120.7 ?

loop_
_geom_bond_atom_site_label_1
_geom_bond_atom_site_label_2
_geom_bond_site_symmetry_2
_geom_bond_distance
_geom_bond_publ_flag
S1 C2 . 1.7437(15) n
S1 C1 . 1.7452(15) n
S2 C1 . 1.6555(14) ?
N1 C1 . 1.3485(18) n
N1 N2 . 1.3631(16) n
N1 H1 . 0.902(9) ?
N2 C2 . 1.2980(17) n
N3 C5 . 1.3378(18) n
N3 C6 . 1.3417(17) n
C2 C3 . 1.4679(18) ?
C3 C4 . 1.3916(19) ?
C3 C7 . 1.3974(18) ?
C4 C5 . 1.3862(19) ?
C4 H4 . 0.9500 ?
C5 H5 . 0.9500 ?
C6 C7 . 1.3844(19) ?
C6 H6 . 0.9500 ?
C7 H7 . 0.9500 ?

loop_
_geom_hbond_atom_site_label_D
_geom_hbond_atom_site_label_H
_geom_hbond_atom_site_label_A
_geom_hbond_site_symmetry_A
_geom_hbond_distance_DH
_geom_hbond_distance_HA
_geom_hbond_distance_DA
_geom_hbond_angle_DHA
N1 H1 N3 2_545 0.904(12) 1.846(14) 2.7395(19) 169(2)

loop_
_geom_torsion_atom_site_label_1
_geom_torsion_atom_site_label_2
_geom_torsion_atom_site_label_3
_geom_torsion_atom_site_label_4
_geom_torsion_site_symmetry_1
_geom_torsion_site_symmetry_2
_geom_torsion_site_symmetry_3
_geom_torsion_site_symmetry_4
_geom_torsion
_geom_torsion_publ_flag
C1 N1 N2 C2 . . . . -0.77(17) ?
N2 N1 C1 S2 . . . . -178.87(10) ?
N2 N1 C1 S1 . . . . 0.50(15) ?
C2 S1 C1 N1 . . . . -0.08(10) ?
C2 S1 C1 S2 . . . . 179.29(11) ?
N1 N2 C2 C3 . . . . 179.24(12) ?
N1 N2 C2 S1 . . . . 0.65(15) ?
C1 S1 C2 N2 . . . . -0.34(11) ?
C1 S1 C2 C3 . . . . -178.92(12) ?
N2 C2 C3 C4 . . . . 179.40(13) ?
S1 C2 C3 C4 . . . . -2.14(19) ?
N2 C2 C3 C7 . . . . -0.8(2) ?
S1 C2 C3 C7 . . . . 177.65(11) ?
C7 C3 C4 C5 . . . . -0.1(2) ?
C2 C3 C4 C5 . . . . 179.66(12) ?
C6 N3 C5 C4 . . . . 0.3(2) ?
C3 C4 C5 N3 . . . . -0.3(2) ?
C5 N3 C6 C7 . . . . 0.1(2) ?
N3 C6 C7 C3 . . . . -0.5(2) ?
C4 C3 C7 C6 . . . . 0.5(2) ?
C2 C3 C7 C6 . . . . -179.28(12) ?

loop_
_cod_related_entry_id
_cod_related_entry_database
_cod_related_entry_code
1 ChemSpider 4460565
